data_7100693
loop_
_publ_author_name
'Chen-Yu Yeh'
'Yi-Jen Chen'
'Szu-Shuo Chen'
'Shang-Shih Lo'

_publ_section_title
;
Porphyrin Dimers Bridged by a Platinum-diacetylide
Unit
;
_journal_name_full 'Chemical Communications'
_journal_paper_doi 10.1039/b513921j
_journal_year 2006
_chemical_formula_sum 'C146 H178 Cl18 N8 Ni2 P2 Pt'
_chemical_formula_weight 3057.51
_space_group_IT_number 2
_symmetry_cell_setting triclinic
_symmetry_space_group_name_Hall '-P 1'
_symmetry_space_group_name_H-M 'P -1'
_cell_angle_alpha 68.4657(6)
_cell_angle_beta 80.3541(6)
_cell_angle_gamma 89.0879(6)
_cell_formula_units_Z 1
_cell_length_a 9.7645(1)
_cell_length_b 19.8365(2)
_cell_length_c 22.0587(2)
_cell_measurement_temperature 150(1)
_cell_volume 3913.36(7)
_diffrn_ambient_temperature 150(1)
_exptl_crystal_density_diffrn 1.297
_cod_depositor_comments
;
The following automatic conversions were performed:
'_symmetry_cell_setting' value 'Triclinic' changed to 'triclinic'
according to '/home/saulius/struct/CIF-dictionaries/cif_core.dic'
dictionary named 'cif_core.dic' version 2.4.1 from 2010-06-29.

Automatic conversion script
Id: cif_fix_enum 1527 2010-12-29 10:47:43Z saulius 
;
_cod_database_code 7100693

loop_
_symmetry_equiv_pos_as_xyz
'x, y, z'
'-x, -y, -z'

loop_
_atom_site_label
_atom_site_type_symbol
_atom_site_fract_x
_atom_site_fract_y
_atom_site_fract_z
_atom_site_U_iso_or_equiv
_atom_site_adp_type
_atom_site_occupancy
_atom_site_symmetry_multiplicity
_atom_site_calc_flag
_atom_site_refinement_flags
_atom_site_disorder_assembly
_atom_site_disorder_group
Pt Pt 0.0000 0.0000 0.0000 0.02831(11) Uani 1 2 d S . .
Ni Ni 0.68706(6) 0.17858(3) -0.26460(3) 0.02463(14) Uani 1 1 d . . .
P1 P -0.14037(15) 0.07587(9) -0.06538(7) 0.0476(4) Uani 1 1 d . C .
N1 N 0.5968(4) 0.0836(2) -0.23328(19) 0.0275(8) Uani 1 1 d . . .
N2 N 0.5723(4) 0.1995(2) -0.19470(18) 0.0265(8) Uani 1 1 d . . .
N3 N 0.7774(4) 0.2732(2) -0.29662(19) 0.0282(8) Uani 1 1 d . . .
N4 N 0.8040(4) 0.1571(2) -0.33343(19) 0.0303(8) Uani 1 1 d . . .
C1 C 0.4713(5) 0.0594(3) -0.1907(2) 0.0304(10) Uani 1 1 d . . .
C2 C 0.4373(5) -0.0141(3) -0.1817(3) 0.0364(11) Uani 1 1 d . . .
H2A H 0.3544 -0.0418 -0.1567 0.044 Uiso 1 1 calc R . .
C3 C 0.5453(6) -0.0366(3) -0.2153(3) 0.0391(11) Uani 1 1 d . . .
H3A H 0.5546 -0.0837 -0.2169 0.047 Uiso 1 1 calc R . .
C4 C 0.6435(5) 0.0244(3) -0.2481(2) 0.0306(10) Uani 1 1 d . . .
C5 C 0.7644(5) 0.0247(3) -0.2920(2) 0.0333(10) Uani 1 1 d . . .
C6 C 0.8341(5) 0.0892(3) -0.3345(2) 0.0338(10) Uani 1 1 d . . .
C7 C 0.9360(6) 0.0959(3) -0.3921(3) 0.0457(13) Uani 1 1 d . . .
H7A H 0.9775 0.0572 -0.4030 0.055 Uiso 1 1 calc R . .
C8 C 0.9609(6) 0.1672(3) -0.4275(3) 0.0447(13) Uani 1 1 d . . .
H8A H 1.0200 0.1883 -0.4692 0.054 Uiso 1 1 calc R . .
C9 C 0.8814(5) 0.2061(3) -0.3903(2) 0.0326(10) Uani 1 1 d . . .
C10 C 0.8980(5) 0.2797(3) -0.4059(2) 0.0307(10) Uani 1 1 d . . .
C11 C 0.8548(5) 0.3102(3) -0.3590(2) 0.0303(10) Uani 1 1 d . . .
C12 C 0.8987(6) 0.3808(3) -0.3640(3) 0.0373(11) Uani 1 1 d . . .
H12A H 0.9505 0.4170 -0.4020 0.045 Uiso 1 1 calc R . .
C13 C 0.8537(6) 0.3868(3) -0.3054(3) 0.0379(11) Uani 1 1 d . . .
H13A H 0.8705 0.4270 -0.2937 0.045 Uiso 1 1 calc R . .
C14 C 0.7754(5) 0.3208(3) -0.2640(2) 0.0298(9) Uani 1 1 d . . .
C15 C 0.6942(5) 0.3114(3) -0.2034(2) 0.0311(10) Uani 1 1 d . . .
C16 C 0.5926(5) 0.2556(3) -0.1724(2) 0.0299(9) Uani 1 1 d . . .
C17 C 0.4883(6) 0.2500(3) -0.1174(3) 0.0379(11) Uani 1 1 d . . .
H17A H 0.4818 0.2804 -0.0924 0.045 Uiso 1 1 calc R . .
C18 C 0.3999(5) 0.1935(3) -0.1069(3) 0.0369(11) Uani 1 1 d . . .
H18A H 0.3177 0.1782 -0.0745 0.044 Uiso 1 1 calc R . .
C19 C 0.4534(5) 0.1612(3) -0.1536(2) 0.0285(9) Uani 1 1 d . . .
C20 C 0.3987(5) 0.0969(3) -0.1540(2) 0.0290(9) Uani 1 1 d . . .
C21 C 0.2732(5) 0.0642(3) -0.1091(2) 0.0316(10) Uani 1 1 d . . .
C22 C 0.1691(5) 0.0400(3) -0.0689(2) 0.0322(10) Uani 1 1 d . . .
C23 C 0.8140(6) -0.0451(3) -0.2962(3) 0.0390(11) Uani 1 1 d . . .
C24 C 0.9227(7) -0.0770(4) -0.2644(3) 0.0508(15) Uani 1 1 d . . .
H24A H 0.9618 -0.0541 -0.2398 0.061 Uiso 1 1 calc R . .
C25 C 0.9763(8) -0.1407(4) -0.2672(4) 0.0612(18) Uani 1 1 d . A .
C26 C 0.9146(7) -0.1731(3) -0.3041(3) 0.0514(15) Uani 1 1 d . . .
H26A H 0.9487 -0.2174 -0.3064 0.062 Uiso 1 1 calc R . .
C27 C 0.8050(6) -0.1425(3) -0.3374(3) 0.0454(13) Uani 1 1 d . . .
C28 C 0.7565(6) -0.0784(3) -0.3326(3) 0.0417(12) Uani 1 1 d . . .
H28A H 0.6822 -0.0566 -0.3545 0.050 Uiso 1 1 calc R . .
C29 C 1.0929(11) -0.1779(5) -0.2307(4) 0.094(3) Uani 1 1 d D . .
C30 C 1.129(2) -0.1455(10) -0.1833(8) 0.073(4) Uiso 0.50 1 d PD A 1
H30A H 1.2061 -0.1711 -0.1627 0.110 Uiso 0.50 1 calc PR A 1
H30B H 1.0480 -0.1502 -0.1490 0.110 Uiso 0.50 1 calc PR A 1
H30C H 1.1574 -0.0941 -0.2074 0.110 Uiso 0.50 1 calc PR A 1
C31 C 1.209(2) -0.1797(15) -0.2844(10) 0.110(7) Uiso 0.50 1 d PD A 1
H31A H 1.2893 -0.2020 -0.2647 0.166 Uiso 0.50 1 calc PR A 1
H31B H 1.2359 -0.1301 -0.3156 0.166 Uiso 0.50 1 calc PR A 1
H31C H 1.1774 -0.2082 -0.3080 0.166 Uiso 0.50 1 calc PR A 1
C32 C 1.058(2) -0.2594(7) -0.1948(10) 0.085(5) Uiso 0.50 1 d PD A 1
H32A H 1.1341 -0.2823 -0.1720 0.127 Uiso 0.50 1 calc PR A 1
H32B H 1.0452 -0.2811 -0.2270 0.127 Uiso 0.50 1 calc PR A 1
H32C H 0.9720 -0.2671 -0.1624 0.127 Uiso 0.50 1 calc PR A 1
C30' C 1.081(2) -0.1725(10) -0.1635(6) 0.070(4) Uiso 0.50 1 d PD A 2
H30D H 1.1587 -0.1958 -0.1425 0.105 Uiso 0.50 1 calc PR A 2
H30E H 0.9930 -0.1968 -0.1358 0.105 Uiso 0.50 1 calc PR A 2
H30F H 1.0822 -0.1212 -0.1686 0.105 Uiso 0.50 1 calc PR A 2
C31' C 1.216(4) -0.124(3) -0.261(3) 0.15(3) Uiso 0.50 1 d PD A 2
H31D H 1.2964 -0.1436 -0.2407 0.233 Uiso 0.50 1 calc PR A 2
H31E H 1.1926 -0.0784 -0.2545 0.233 Uiso 0.50 1 calc PR A 2
H31F H 1.2384 -0.1138 -0.3090 0.233 Uiso 0.50 1 calc PR A 2
C32' C 1.155(4) -0.2469(12) -0.2305(19) 0.156(12) Uiso 0.50 1 d PD A 2
H32D H 1.2273 -0.2586 -0.2027 0.234 Uiso 0.50 1 calc PR A 2
H32E H 1.1965 -0.2414 -0.2758 0.234 Uiso 0.50 1 calc PR A 2
H32F H 1.0827 -0.2861 -0.2128 0.234 Uiso 0.50 1 calc PR A 2
C33 C 0.7409(8) -0.1749(4) -0.3810(4) 0.0627(18) Uani 1 1 d . . .
C34 C 0.8107(10) -0.2438(5) -0.3830(5) 0.077(2) Uani 1 1 d . . .
H34A H 0.7935 -0.2817 -0.3386 0.116 Uiso 1 1 calc R . .
H34B H 0.9110 -0.2334 -0.3980 0.116 Uiso 1 1 calc R . .
H34C H 0.7722 -0.2605 -0.4136 0.116 Uiso 1 1 calc R . .
C35 C 0.5865(10) -0.1890(6) -0.3564(6) 0.095(3) Uani 1 1 d . . .
H35A H 0.5445 -0.1440 -0.3558 0.142 Uiso 1 1 calc R . .
H35B H 0.5700 -0.2259 -0.3115 0.142 Uiso 1 1 calc R . .
H35C H 0.5448 -0.2062 -0.3858 0.142 Uiso 1 1 calc R . .
C36 C 0.7664(11) -0.1192(5) -0.4528(4) 0.083(3) Uani 1 1 d . . .
H36A H 0.7129 -0.0764 -0.4551 0.124 Uiso 1 1 calc R . .
H36B H 0.7369 -0.1410 -0.4821 0.124 Uiso 1 1 calc R . .
H36C H 0.8657 -0.1047 -0.4668 0.124 Uiso 1 1 calc R . .
C37 C 0.9718(5) 0.3261(3) -0.4730(2) 0.0317(10) Uani 1 1 d . . .
C38 C 0.9039(5) 0.3418(3) -0.5270(2) 0.0317(10) Uani 1 1 d . . .
H38A H 0.8115 0.3228 -0.5201 0.038 Uiso 1 1 calc R . .
C39 C 0.9682(5) 0.3846(3) -0.5906(2) 0.0311(10) Uani 1 1 d . . .
C40 C 1.1056(5) 0.4106(3) -0.5986(2) 0.0316(10) Uani 1 1 d . . .
H40A H 1.1519 0.4392 -0.6418 0.038 Uiso 1 1 calc R . .
C41 C 1.1763(5) 0.3966(3) -0.5465(2) 0.0338(10) Uani 1 1 d . . .
C42 C 1.1076(5) 0.3537(3) -0.4829(2) 0.0346(10) Uani 1 1 d . . .
H42A H 1.1542 0.3433 -0.4462 0.042 Uiso 1 1 calc R . .
C43 C 0.8898(5) 0.4045(3) -0.6490(3) 0.0362(11) Uani 1 1 d . . .
C44 C 0.7850(7) 0.3448(4) -0.6407(3) 0.0539(16) Uani 1 1 d . . .
H44A H 0.8329 0.2999 -0.6363 0.081 Uiso 1 1 calc R . .
H44B H 0.7391 0.3590 -0.6795 0.081 Uiso 1 1 calc R . .
H44C H 0.7152 0.3369 -0.6009 0.081 Uiso 1 1 calc R . .
C45 C 0.8125(6) 0.4733(3) -0.6520(3) 0.0485(14) Uani 1 1 d . . .
H45A H 0.8793 0.5120 -0.6568 0.073 Uiso 1 1 calc R . .
H45B H 0.7448 0.4631 -0.6112 0.073 Uiso 1 1 calc R . .
H45C H 0.7639 0.4886 -0.6900 0.073 Uiso 1 1 calc R . .
C46 C 0.9879(7) 0.4203(4) -0.7148(3) 0.0570(17) Uani 1 1 d . . .
H46A H 1.0474 0.4637 -0.7247 0.086 Uiso 1 1 calc R . .
H46B H 0.9332 0.4286 -0.7501 0.086 Uiso 1 1 calc R . .
H46C H 1.0459 0.3788 -0.7119 0.086 Uiso 1 1 calc R . .
C47 C 1.3241(6) 0.4275(3) -0.5549(3) 0.0451(13) Uani 1 1 d . . .
C48 C 1.4147(7) 0.3661(4) -0.5207(4) 0.064(2) Uani 1 1 d . . .
H48A H 1.4209 0.3304 -0.5420 0.096 Uiso 1 1 calc R . .
H48B H 1.3731 0.3425 -0.4739 0.096 Uiso 1 1 calc R . .
H48C H 1.5081 0.3861 -0.5242 0.096 Uiso 1 1 calc R . .
C49 C 1.3192(7) 0.4842(5) -0.5224(4) 0.066(2) Uani 1 1 d . . .
H49A H 1.4104 0.5098 -0.5338 0.099 Uiso 1 1 calc R . .
H49B H 1.2951 0.4599 -0.4742 0.099 Uiso 1 1 calc R . .
H49C H 1.2489 0.5190 -0.5384 0.099 Uiso 1 1 calc R . .
C50 C 1.3910(7) 0.4626(5) -0.6277(3) 0.064(2) Uani 1 1 d . . .
H50A H 1.3852 0.4280 -0.6497 0.096 Uiso 1 1 calc R . .
H50B H 1.4888 0.4762 -0.6310 0.096 Uiso 1 1 calc R . .
H50C H 1.3418 0.5060 -0.6492 0.096 Uiso 1 1 calc R . .
C51 C 0.7042(5) 0.3675(3) -0.1733(2) 0.0347(11) Uani 1 1 d . . .
C52 C 0.8139(6) 0.3687(3) -0.1414(3) 0.0401(12) Uani 1 1 d . . .
H52A H 0.8823 0.3336 -0.1382 0.048 Uiso 1 1 calc R . .
C53 C 0.8254(7) 0.4215(3) -0.1137(3) 0.0487(14) Uani 1 1 d . . .
C54 C 0.7234(8) 0.4718(4) -0.1200(3) 0.0540(16) Uani 1 1 d . . .
H54A H 0.7294 0.5074 -0.1011 0.065 Uiso 1 1 calc R . .
C55 C 0.6128(7) 0.4729(3) -0.1526(3) 0.0479(14) Uani 1 1 d . . .
C56 C 0.6039(6) 0.4199(3) -0.1796(3) 0.0399(12) Uani 1 1 d . . .
H56A H 0.5296 0.4193 -0.2022 0.048 Uiso 1 1 calc R . .
C57 C 0.9432(8) 0.4210(4) -0.0751(3) 0.0619(18) Uani 1 1 d . . .
C58 C 1.0673(9) 0.3856(7) -0.0975(6) 0.095(3) Uani 1 1 d . . .
H58A H 1.1492 0.3997 -0.0837 0.143 Uiso 1 1 calc R . .
H58B H 1.0830 0.4013 -0.1458 0.143 Uiso 1 1 calc R . .
H58C H 1.0512 0.3328 -0.0776 0.143 Uiso 1 1 calc R . .
C59 C 0.9899(11) 0.4973(5) -0.0851(4) 0.089(3) Uani 1 1 d . . .
H59A H 1.0736 0.4957 -0.0657 0.133 Uiso 1 1 calc R . .
H59B H 0.9157 0.5190 -0.0636 0.133 Uiso 1 1 calc R . .
H59C H 1.0105 0.5265 -0.1326 0.133 Uiso 1 1 calc R . .
C60 C 0.8871(10) 0.3789(5) -0.0011(4) 0.074(2) Uani 1 1 d . . .
H60A H 0.9625 0.3739 0.0243 0.111 Uiso 1 1 calc R . .
H60B H 0.8508 0.3306 0.0050 0.111 Uiso 1 1 calc R . .
H60C H 0.8125 0.4053 0.0144 0.111 Uiso 1 1 calc R . .
C61 C 0.5063(8) 0.5324(4) -0.1597(4) 0.0614(18) Uani 1 1 d . . .
C62 C 0.5805(12) 0.6085(4) -0.2017(6) 0.104(4) Uani 1 1 d . . .
H62A H 0.6270 0.6086 -0.2447 0.156 Uiso 1 1 calc R . .
H62B H 0.6496 0.6187 -0.1783 0.156 Uiso 1 1 calc R . .
H62C H 0.5115 0.6458 -0.2084 0.156 Uiso 1 1 calc R . .
C63 C 0.4385(12) 0.5276(7) -0.0905(5) 0.110(4) Uani 1 1 d . . .
H63A H 0.3893 0.4801 -0.0665 0.165 Uiso 1 1 calc R . .
H63B H 0.3723 0.5660 -0.0942 0.165 Uiso 1 1 calc R . .
H63C H 0.5103 0.5336 -0.0665 0.165 Uiso 1 1 calc R . .
C64 C 0.3921(8) 0.5245(5) -0.1959(4) 0.070(2) Uani 1 1 d . . .
H64A H 0.3375 0.4790 -0.1700 0.104 Uiso 1 1 calc R . .
H64B H 0.4337 0.5241 -0.2393 0.104 Uiso 1 1 calc R . .
H64C H 0.3314 0.5654 -0.2016 0.104 Uiso 1 1 calc R . .
C65 C -0.0639(7) 0.1282(4) -0.1510(3) 0.0584(17) Uani 1 1 d . . .
H65A H -0.1313 0.1634 -0.1716 0.070 Uiso 1 1 calc R . .
H65B H 0.0198 0.1562 -0.1517 0.070 Uiso 1 1 calc R . .
C66 C -0.0238(8) 0.0827(6) -0.1918(4) 0.077(3) Uani 1 1 d . . .
H66A H 0.0355 0.1121 -0.2335 0.115 Uiso 1 1 calc R . .
H66B H -0.1077 0.0648 -0.2011 0.115 Uiso 1 1 calc R . .
H66C H 0.0272 0.0415 -0.1673 0.115 Uiso 1 1 calc R . .
C67 C -0.3013(9) 0.0339(8) -0.0672(5) 0.126(6) Uani 1 1 d . . .
H67A H -0.3667 0.0275 -0.0258 0.151 Uiso 1 1 calc R . .
H67B H -0.3428 0.0671 -0.1045 0.151 Uiso 1 1 calc R . .
C68 C -0.2863(15) -0.0391(8) -0.0745(5) 0.159(8) Uani 1 1 d . . .
H68A H -0.3781 -0.0588 -0.0740 0.239 Uiso 1 1 calc R . .
H68B H -0.2458 -0.0726 -0.0377 0.239 Uiso 1 1 calc R . .
H68C H -0.2255 -0.0331 -0.1164 0.239 Uiso 1 1 calc R . .
C69 C -0.1962(19) 0.1466(8) -0.0342(7) 0.157(7) Uani 1 1 d D . .
H69A H -0.2369 0.1849 -0.0687 0.188 Uiso 0.67 1 calc PR B 1
H69B H -0.2709 0.1257 0.0047 0.188 Uiso 0.67 1 calc PR B 1
H69C H -0.1242 0.1847 -0.0578 0.188 Uiso 0.33 1 d PR B 2
H69D H -0.2771 0.1640 -0.0546 0.188 Uiso 0.33 1 d PR B 2
C70 C -0.089(2) 0.1799(12) -0.0154(12) 0.132(7) Uiso 0.67 1 d P C 1
H70A H -0.1290 0.2170 0.0009 0.198 Uiso 0.67 1 calc PR C 1
H70B H -0.0158 0.2026 -0.0539 0.198 Uiso 0.67 1 calc PR C 1
H70C H -0.0493 0.1429 0.0196 0.198 Uiso 0.67 1 calc PR C 1
C70' C -0.225(5) 0.159(2) 0.0291(13) 0.128(13) Uiso 0.33 1 d PD C 2
H70D H -0.2531 0.2091 0.0205 0.192 Uiso 0.33 1 calc PR C 2
H70E H -0.1408 0.1517 0.0491 0.192 Uiso 0.33 1 calc PR C 2
H70F H -0.2999 0.1252 0.0596 0.192 Uiso 0.33 1 calc PR C 2
C71 C 0.6904(10) -0.2888(5) -0.7235(4) 0.077(2) Uani 1 1 d . . .
H71A H 0.6392 -0.2476 -0.7504 0.092 Uiso 0.50 1 calc PR D 1
H71B H 0.6599 -0.2665 -0.7653 0.092 Uiso 0.50 1 d PR D 2
Cl1 Cl 0.5736(3) -0.35845(19) -0.67097(18) 0.1264(12) Uani 1 1 d . E .
Cl2 Cl 0.7931(11) -0.3295(4) -0.7773(3) 0.136(3) Uani 0.50 1 d P E 1
Cl3 Cl 0.8106(9) -0.2566(5) -0.6914(3) 0.126(3) Uani 0.50 1 d P E 1
Cl2' Cl 0.8506(6) -0.3122(4) -0.7347(6) 0.152(4) Uani 0.50 1 d P E 2
Cl3' Cl 0.6801(13) -0.2280(4) -0.6814(4) 0.141(3) Uani 0.50 1 d P E 2
C72 C 0.4091(12) -0.1098(5) -0.5711(6) 0.203(9) Uiso 1 1 d D . .
H72A H 0.3273 -0.1023 -0.5943 0.244 Uiso 0.50 1 calc PR F 1
H72B H 0.3445 -0.0958 -0.6039 0.244 Uiso 0.50 1 calc PR F 2
Cl4 Cl 0.4453(9) -0.2015(4) -0.5321(4) 0.133(2) Uiso 0.50 1 d PD G 1
Cl5 Cl 0.5698(14) -0.0737(7) -0.6240(7) 0.253(7) Uiso 0.50 1 d PD G 1
Cl6 Cl 0.398(3) -0.0715(9) -0.5125(10) 0.49(2) Uiso 0.50 1 d PD G 1
Cl4' Cl 0.5007(17) -0.1820(6) -0.5741(9) 0.277(8) Uiso 0.50 1 d PD G 2
Cl5' Cl 0.5241(10) -0.0387(4) -0.5836(5) 0.156(3) Uiso 0.50 1 d PD G 2
Cl6' Cl 0.3200(19) -0.1286(10) -0.4908(8) 0.350 Uiso 0.50 1 d PD G 2
C73 C 1.4070(10) 0.2385(8) 0.0748(4) 0.159(6) Uiso 1 1 d D . .
H73A H 1.4418 0.1902 0.0767 0.191 Uiso 0.67 1 calc PR H 1
H73B H 1.4188 0.2037 0.0537 0.191 Uiso 0.33 1 d PR H 2
Cl7 Cl 1.2610(8) 0.2518(4) 0.0365(4) 0.165(2) Uiso 0.67 1 d PD I 1
Cl8 Cl 1.3527(6) 0.2316(3) 0.1562(3) 0.1178(15) Uiso 0.67 1 d PD I 1
Cl9 Cl 1.5399(10) 0.3024(5) 0.0285(5) 0.198(3) Uiso 0.67 1 d PD I 1
Cl7' Cl 1.2618(13) 0.2298(12) 0.1354(9) 0.221(8) Uiso 0.33 1 d PD I 2
Cl8' Cl 1.5218(13) 0.2447(9) 0.1260(7) 0.176(5) Uiso 0.33 1 d PD I 2
Cl9' Cl 1.369(3) 0.3295(9) 0.0295(11) 0.247(9) Uiso 0.33 1 d PD I 2

loop_
_atom_site_aniso_label
_atom_site_aniso_U_11
_atom_site_aniso_U_22
_atom_site_aniso_U_33
_atom_site_aniso_U_23
_atom_site_aniso_U_13
_atom_site_aniso_U_12
Pt 0.02033(14) 0.03232(16) 0.02548(15) -0.00385(10) -0.00159(9) 0.00192(9)
Ni 0.0222(3) 0.0272(3) 0.0210(3) -0.0063(2) -0.0001(2) 0.0014(2)
P1 0.0342(7) 0.0602(9) 0.0345(7) -0.0022(7) -0.0051(6) 0.0157(7)
N1 0.0254(18) 0.031(2) 0.0239(18) -0.0089(16) -0.0005(15) 0.0002(15)
N2 0.0229(18) 0.0276(19) 0.0250(18) -0.0058(15) -0.0023(14) 0.0024(14)
N3 0.0269(19) 0.031(2) 0.0231(18) -0.0071(16) -0.0016(15) 0.0026(15)
N4 0.030(2) 0.032(2) 0.0248(19) -0.0082(16) 0.0020(15) 0.0023(16)
C1 0.026(2) 0.034(2) 0.028(2) -0.0075(19) -0.0037(18) 0.0003(18)
C2 0.034(3) 0.037(3) 0.034(3) -0.010(2) 0.000(2) -0.005(2)
C3 0.041(3) 0.037(3) 0.039(3) -0.017(2) 0.001(2) -0.003(2)
C4 0.034(2) 0.028(2) 0.027(2) -0.0086(19) -0.0038(19) 0.0028(19)
C5 0.034(2) 0.037(3) 0.029(2) -0.013(2) -0.0020(19) 0.003(2)
C6 0.036(3) 0.034(2) 0.029(2) -0.011(2) 0.001(2) 0.003(2)
C7 0.049(3) 0.043(3) 0.039(3) -0.017(2) 0.012(2) 0.006(2)
C8 0.050(3) 0.041(3) 0.035(3) -0.013(2) 0.014(2) -0.001(2)
C9 0.033(2) 0.036(2) 0.024(2) -0.0081(19) 0.0024(18) -0.001(2)
C10 0.026(2) 0.035(2) 0.027(2) -0.008(2) -0.0023(18) 0.0019(18)
C11 0.027(2) 0.032(2) 0.025(2) -0.0033(19) 0.0003(17) -0.0005(18)
C12 0.039(3) 0.032(2) 0.032(3) -0.005(2) 0.002(2) -0.002(2)
C13 0.040(3) 0.033(3) 0.037(3) -0.010(2) -0.001(2) -0.003(2)
C14 0.029(2) 0.030(2) 0.029(2) -0.0086(19) -0.0031(18) 0.0006(18)
C15 0.030(2) 0.029(2) 0.034(2) -0.012(2) -0.0044(19) 0.0030(18)
C16 0.029(2) 0.033(2) 0.027(2) -0.0107(19) -0.0040(18) 0.0039(18)
C17 0.040(3) 0.039(3) 0.032(3) -0.015(2) 0.002(2) 0.006(2)
C18 0.035(3) 0.042(3) 0.030(2) -0.012(2) 0.004(2) 0.003(2)
C19 0.021(2) 0.033(2) 0.024(2) -0.0034(18) -0.0015(17) 0.0061(17)
C20 0.024(2) 0.034(2) 0.022(2) -0.0031(18) -0.0031(17) 0.0023(18)
C21 0.024(2) 0.034(2) 0.031(2) -0.007(2) -0.0033(19) 0.0033(18)
C22 0.024(2) 0.037(3) 0.032(2) -0.009(2) -0.0039(19) 0.0047(19)
C23 0.039(3) 0.039(3) 0.036(3) -0.014(2) 0.004(2) 0.005(2)
C24 0.058(4) 0.059(4) 0.047(3) -0.030(3) -0.016(3) 0.021(3)
C25 0.063(4) 0.072(5) 0.058(4) -0.034(4) -0.015(3) 0.029(4)
C26 0.061(4) 0.044(3) 0.053(4) -0.024(3) -0.009(3) 0.018(3)
C27 0.048(3) 0.041(3) 0.047(3) -0.020(3) -0.002(3) 0.007(2)
C28 0.043(3) 0.039(3) 0.043(3) -0.016(2) -0.004(2) 0.008(2)
C29 0.105(7) 0.112(8) 0.096(7) -0.067(6) -0.047(6) 0.069(6)
C33 0.064(4) 0.061(4) 0.084(5) -0.048(4) -0.018(4) 0.016(3)
C34 0.098(6) 0.067(5) 0.094(6) -0.055(5) -0.035(5) 0.030(4)
C35 0.075(6) 0.091(6) 0.155(10) -0.082(7) -0.036(6) 0.014(5)
C36 0.122(8) 0.081(6) 0.069(5) -0.046(5) -0.042(5) 0.044(5)
C37 0.029(2) 0.034(2) 0.027(2) -0.008(2) 0.0019(18) 0.0006(19)
C38 0.027(2) 0.033(2) 0.030(2) -0.009(2) 0.0022(18) -0.0025(19)
C39 0.034(2) 0.031(2) 0.027(2) -0.0093(19) -0.0033(19) 0.0045(19)
C40 0.028(2) 0.034(2) 0.025(2) -0.0052(19) 0.0042(18) -0.0013(19)
C41 0.025(2) 0.038(3) 0.032(2) -0.008(2) -0.0007(19) -0.0002(19)
C42 0.030(2) 0.042(3) 0.027(2) -0.009(2) -0.0030(19) 0.001(2)
C43 0.033(3) 0.040(3) 0.032(3) -0.009(2) -0.008(2) 0.004(2)
C44 0.058(4) 0.057(4) 0.046(3) -0.014(3) -0.019(3) -0.011(3)
C45 0.045(3) 0.050(3) 0.048(3) -0.012(3) -0.018(3) 0.007(3)
C46 0.046(3) 0.090(5) 0.031(3) -0.017(3) -0.007(2) 0.002(3)
C47 0.027(3) 0.059(4) 0.038(3) -0.007(3) -0.002(2) -0.005(2)
C48 0.034(3) 0.085(5) 0.050(4) 0.001(3) -0.004(3) 0.009(3)
C49 0.047(4) 0.083(5) 0.071(5) -0.027(4) -0.019(3) -0.014(3)
C50 0.035(3) 0.090(5) 0.046(4) -0.003(3) -0.001(3) -0.017(3)
C51 0.040(3) 0.034(3) 0.028(2) -0.013(2) 0.000(2) -0.004(2)
C52 0.045(3) 0.045(3) 0.029(3) -0.012(2) -0.006(2) 0.001(2)
C53 0.061(4) 0.052(3) 0.034(3) -0.016(3) -0.008(3) -0.010(3)
C54 0.073(4) 0.056(4) 0.042(3) -0.031(3) -0.002(3) -0.003(3)
C55 0.056(4) 0.046(3) 0.044(3) -0.024(3) 0.000(3) 0.002(3)
C56 0.043(3) 0.041(3) 0.034(3) -0.014(2) -0.001(2) 0.001(2)
C57 0.067(4) 0.081(5) 0.047(4) -0.031(4) -0.015(3) -0.011(4)
C58 0.060(5) 0.142(9) 0.106(7) -0.065(7) -0.030(5) -0.015(5)
C59 0.121(8) 0.090(6) 0.055(4) -0.018(4) -0.028(5) -0.047(6)
C60 0.101(6) 0.067(5) 0.050(4) -0.009(3) -0.030(4) -0.012(4)
C61 0.070(5) 0.059(4) 0.064(4) -0.035(4) -0.008(4) 0.015(3)
C62 0.116(8) 0.044(4) 0.151(10) -0.033(5) -0.027(7) 0.011(5)
C63 0.109(8) 0.167(11) 0.091(7) -0.090(8) -0.026(6) 0.071(8)
C64 0.064(5) 0.072(5) 0.075(5) -0.032(4) -0.008(4) 0.026(4)
C65 0.048(3) 0.060(4) 0.044(3) 0.011(3) -0.016(3) 0.002(3)
C66 0.051(4) 0.138(8) 0.044(4) -0.035(5) -0.010(3) 0.002(4)
C67 0.042(4) 0.192(14) 0.072(6) 0.043(7) -0.028(4) -0.029(6)
C68 0.192(14) 0.158(12) 0.081(7) 0.042(7) -0.082(8) -0.122(11)
C69 0.221(16) 0.163(12) 0.108(9) -0.064(9) -0.071(10) 0.158(13)
C71 0.083(6) 0.068(5) 0.070(5) -0.004(4) -0.039(4) 0.022(4)
Cl1 0.0883(18) 0.114(2) 0.132(3) 0.0096(19) -0.0248(17) -0.0125(16)
Cl2 0.189(8) 0.129(5) 0.082(4) -0.033(4) -0.020(4) 0.080(6)
Cl3 0.126(5) 0.132(6) 0.093(4) 0.000(4) -0.041(4) -0.037(5)
Cl2' 0.067(3) 0.093(4) 0.258(11) -0.024(6) -0.019(5) 0.017(3)
Cl3' 0.237(10) 0.081(4) 0.106(5) -0.018(3) -0.067(6) -0.006(5)

loop_
_geom_bond_atom_site_label_1
_geom_bond_atom_site_label_2
_geom_bond_distance
_geom_bond_site_symmetry_2
_geom_bond_publ_flag
Pt C22 1.995(5) 2 ?
Pt C22 1.995(5) . ?
Pt P1 2.2863(14) . ?
Pt P1 2.2863(14) 2 ?
Ni N4 1.915(4) . ?
Ni N3 1.916(4) . ?
Ni N2 1.919(4) . ?
Ni N1 1.924(4) . ?
P1 C67 1.803(10) . ?
P1 C69 1.815(11) . ?
P1 C65 1.821(6) . ?
N1 C4 1.381(6) . ?
N1 C1 1.384(6) . ?
N2 C19 1.384(6) . ?
N2 C16 1.400(6) . ?
N3 C14 1.379(6) . ?
N3 C11 1.390(6) . ?
N4 C9 1.378(6) . ?
N4 C6 1.382(6) . ?
C1 C20 1.394(7) . ?
C1 C2 1.434(7) . ?
C2 C3 1.353(8) . ?
C3 C4 1.438(7) . ?
C4 C5 1.394(7) . ?
C5 C6 1.383(7) . ?
C5 C23 1.489(7) . ?
C6 C7 1.442(7) . ?
C7 C8 1.345(8) . ?
C8 C9 1.449(7) . ?
C9 C10 1.378(7) . ?
C10 C11 1.384(7) . ?
C10 C37 1.489(6) . ?
C11 C12 1.432(7) . ?
C12 C13 1.340(7) . ?
C13 C14 1.432(7) . ?
C14 C15 1.385(7) . ?
C15 C16 1.389(7) . ?
C15 C51 1.501(7) . ?
C16 C17 1.419(7) . ?
C17 C18 1.352(8) . ?
C18 C19 1.428(7) . ?
C19 C20 1.395(7) . ?
C20 C21 1.432(7) . ?
C21 C22 1.204(7) . ?
C23 C24 1.386(9) . ?
C23 C28 1.395(8) . ?
C24 C25 1.378(9) . ?
C25 C26 1.414(10) . ?
C25 C29 1.528(11) . ?
C26 C27 1.403(9) . ?
C27 C28 1.384(8) . ?
C27 C33 1.550(9) . ?
C29 C32' 1.487(10) . ?
C29 C30 1.501(9) . ?
C29 C31 1.507(10) . ?
C29 C30' 1.509(9) . ?
C29 C31' 1.515(10) . ?
C29 C32 1.532(9) . ?
C33 C35 1.507(12) . ?
C33 C34 1.529(9) . ?
C33 C36 1.544(12) . ?
C37 C38 1.393(7) . ?
C37 C42 1.394(7) . ?
C38 C39 1.390(7) . ?
C39 C40 1.404(7) . ?
C39 C43 1.532(7) . ?
C40 C41 1.378(7) . ?
C41 C42 1.403(7) . ?
C41 C47 1.532(7) . ?
C43 C44 1.518(8) . ?
C43 C46 1.528(8) . ?
C43 C45 1.533(8) . ?
C47 C50 1.528(8) . ?
C47 C48 1.532(9) . ?
C47 C49 1.537(10) . ?
C51 C52 1.382(8) . ?
C51 C56 1.403(8) . ?
C52 C53 1.405(8) . ?
C53 C54 1.387(10) . ?
C53 C57 1.540(9) . ?
C54 C55 1.390(10) . ?
C55 C56 1.394(8) . ?
C55 C61 1.542(10) . ?
C57 C58 1.494(13) . ?
C57 C59 1.513(11) . ?
C57 C60 1.540(10) . ?
C61 C64 1.516(11) . ?
C61 C63 1.527(11) . ?
C61 C62 1.563(12) . ?
C65 C66 1.497(11) . ?
C67 C68 1.52(2) . ?
C69 C70 1.44(3) . ?
C69 C70' 1.490(7) . ?
C71 Cl2' 1.629(11) . ?
C71 Cl3 1.709(11) . ?
C71 Cl1 1.728(10) . ?
C71 Cl3' 1.765(12) . ?
C71 Cl2 1.829(11) . ?
C72 Cl4' 1.691(9) . ?
C72 Cl6 1.712(9) . ?
C72 Cl5' 1.729(9) . ?
C72 Cl6' 1.744(9) . ?
C72 Cl4 1.761(9) . ?
C72 Cl5 1.774(9) . ?
C73 Cl9 1.730(9) . ?
C73 Cl8 1.738(8) . ?
C73 Cl7' 1.740(9) . ?
C73 Cl7 1.745(8) . ?
C73 Cl8' 1.754(9) . ?
C73 Cl9' 1.781(10) . ?
